data_2203693
loop_
_publ_author_name
'Blake, Alexander J.'
'Lippolis, Vito'
'Schr\"oder, Martin'

_publ_section_title
;
 10,13-Bis(<i>p</i>-tolylsulfonyl)-1,4,7-trithia-10,13-diazacyclopentadecane
;
_journal_issue 5
_journal_name_full 'Acta Crystallographica Section E'
_journal_page_first o901
_journal_page_last o903
_journal_paper_doi 10.1107/S1600536804009201
_journal_volume 60
_journal_year 2004
_chemical_formula_iupac 'C24 H34 N2 O4 S5'
_chemical_formula_moiety 'C24 H34 N2 O4 S5'
_chemical_formula_sum 'C24 H34 N2 O4 S5'
_chemical_formula_weight 574.83
_space_group_IT_number 92
_symmetry_cell_setting tetragonal
_symmetry_space_group_name_Hall 'P 4abw 2nw'
_symmetry_space_group_name_H-M 'P 41 21 2'
_atom_sites_solution_hydrogens geom
_atom_sites_solution_primary direct
_atom_sites_solution_secondary difmap
_audit_creation_method 'enCIFer editing of SHELXL97 CIF output'
_cell_angle_alpha 90.00
_cell_angle_beta 90.00
_cell_angle_gamma 90.00
_cell_formula_units_Z 4
_cell_length_a 12.377(3)
_cell_length_b 12.377(3)
_cell_length_c 18.2960(10)
_cell_measurement_reflns_used 35
_cell_measurement_temperature 220(2)
_cell_measurement_theta_max 14.9
_cell_measurement_theta_min 10.1
_cell_volume 2802.8(10)
_computing_cell_refinement STADI4
_computing_data_collection 'STADI4 (Stoe & Cie, 1997)'
_computing_data_reduction 'X-RED  (Stoe, 1997)'
_computing_molecular_graphics 'SHELXTL (Bruker, 2001)'
_computing_publication_material 'enCIFer (Allen et al., 2004) and PLATON (Spek, 2003)'
_computing_structure_refinement 'SHELXL97 (Sheldrick, 1997)'
_computing_structure_solution 'SHELXS97 (Sheldrick, 1997)'
_diffrn_ambient_temperature 220(2)
_diffrn_measured_fraction_theta_full 0.997
_diffrn_measured_fraction_theta_max 0.997
_diffrn_measurement_device_type 'Stoe Stadi-4 four-circle'
_diffrn_measurement_method \w
_diffrn_radiation_monochromator graphite
_diffrn_radiation_source 'fine-focus sealed tube'
_diffrn_radiation_type MoK\a
_diffrn_radiation_wavelength 0.71073
_diffrn_reflns_av_R_equivalents 0.115
_diffrn_reflns_av_sigmaI/netI 0.068
_diffrn_reflns_limit_h_max 14
_diffrn_reflns_limit_h_min -9
_diffrn_reflns_limit_k_max 14
_diffrn_reflns_limit_k_min 0
_diffrn_reflns_limit_l_max 21
_diffrn_reflns_limit_l_min 0
_diffrn_reflns_number 3449
_diffrn_reflns_theta_full 25.09
_diffrn_reflns_theta_max 25.1
_diffrn_reflns_theta_min 2.6
_diffrn_standards_decay_% 7.4
_diffrn_standards_interval_time 60
_diffrn_standards_number 3
_exptl_absorpt_coefficient_mu 0.45
_exptl_absorpt_correction_type none
_exptl_crystal_colour colourless
_exptl_crystal_density_diffrn 1.362
_exptl_crystal_density_method 'not measured'
_exptl_crystal_description column
_exptl_crystal_F_000 1216
_exptl_crystal_size_max 0.50
_exptl_crystal_size_mid 0.39
_exptl_crystal_size_min 0.20
_refine_diff_density_max 0.26
_refine_diff_density_min -0.20
_refine_ls_abs_structure_details 'Flack (1983)'
_refine_ls_abs_structure_Flack 0.0(3)
_refine_ls_extinction_method none
_refine_ls_goodness_of_fit_ref 1.11
_refine_ls_hydrogen_treatment constr
_refine_ls_matrix_type full
_refine_ls_number_parameters 178
_refine_ls_number_reflns 1491
_refine_ls_number_restraints 55
_refine_ls_restrained_S_all 1.09
_refine_ls_R_factor_all 0.129
_refine_ls_R_factor_gt 0.070
_refine_ls_shift/su_max 0.018
_refine_ls_shift/su_mean 0.003
_refine_ls_structure_factor_coef Fsqd
_refine_ls_weighting_details 'calc w = 1/[\s^2^(Fo^2^)+(0.017P)^2^+7.15P] where P = (Fo^2^+2Fc^2^)/3'
_refine_ls_weighting_scheme calc
_refine_ls_wR_factor_gt 0.117
_refine_ls_wR_factor_ref 0.149
_reflns_number_gt 911
_reflns_number_total 1491
_reflns_threshold_expression I>2\s(I)
_cod_data_source_file ya6205.cif
_cod_data_source_block I
_cod_database_code 2203693
_cod_database_fobs_code 2203693

loop_
_symmetry_equiv_pos_as_xyz
'x, y, z'
'-x, -y, z+1/2'
'-y+1/2, x+1/2, z+1/4'
'y+1/2, -x+1/2, z+3/4'
'-x+1/2, y+1/2, -z+1/4'
'x+1/2, -y+1/2, -z+3/4'
'y, x, -z'
'-y, -x, -z+1/2'

loop_
_atom_site_label
_atom_site_fract_x
_atom_site_fract_y
_atom_site_fract_z
_atom_site_U_iso_or_equiv
_atom_site_adp_type
_atom_site_calc_flag
_atom_site_refinement_flags
_atom_site_occupancy
_atom_site_disorder_assembly
_atom_site_disorder_group
_atom_site_type_symbol
N1 0.7351(6) 0.9277(6) 0.0432(4) 0.0592(19) Uani d DU 1 . . N
C2 0.6407(7) 0.8796(11) 0.0804(6) 0.062(4) Uani d PDU 0.705(12) A 1 C
H2A 0.6179 0.9266 0.1206 0.075 Uiso calc PR 0.705(12) A 1 H
H2B 0.6607 0.8093 0.1010 0.075 Uiso calc PR 0.705(12) A 1 H
C3 0.5483(7) 0.8654(11) 0.0270(6) 0.074(4) Uani d PDU 0.705(12) A 1 C
H3A 0.5723 0.8211 -0.0144 0.089 Uiso calc PR 0.705(12) A 1 H
H3B 0.5263 0.9361 0.0081 0.089 Uiso calc PR 0.705(12) A 1 H
C2' 0.6199(11) 0.901(3) 0.0342(16) 0.057(10) Uiso d PDU 0.295(12) A 2 C
H2C 0.6096 0.8677 -0.0140 0.068 Uiso calc PR 0.295(12) A 2 H
H2D 0.5779 0.9679 0.0352 0.068 Uiso calc PR 0.295(12) A 2 H
C3' 0.5756(9) 0.825(3) 0.0920(16) 0.079(12) Uiso d PDU 0.295(12) A 2 C
H3C 0.5828 0.8572 0.1406 0.095 Uiso calc PR 0.295(12) A 2 H
H3D 0.6157 0.7565 0.0915 0.095 Uiso calc PR 0.295(12) A 2 H
S4 0.4336(3) 0.8004(3) 0.07142(19) 0.0888(11) Uani d DU 1 . . S
C5 0.4649(11) 0.6577(5) 0.0694(5) 0.058(4) Uani d PDU 0.705(12) A 1 C
H5A 0.5404 0.6475 0.0838 0.070 Uiso calc PR 0.705(12) A 1 H
H5B 0.4195 0.6203 0.1053 0.070 Uiso calc PR 0.705(12) A 1 H
C6 0.4473(9) 0.6071(4) -0.0050(5) 0.057(3) Uani d PDU 0.705(12) A 1 C
H6A 0.5003 0.6361 -0.0396 0.068 Uiso calc PR 0.705(12) A 1 H
H6B 0.3750 0.6255 -0.0228 0.068 Uiso calc PR 0.705(12) A 1 H
C5' 0.434(3) 0.6730(13) 0.0219(15) 0.067(11) Uiso d PDU 0.295(12) A 2 C
H5C 0.3609 0.6591 0.0044 0.081 Uiso calc PR 0.295(12) A 2 H
H5D 0.4805 0.6817 -0.0213 0.081 Uiso calc PR 0.295(12) A 2 H
C6' 0.472(4) 0.5738(15) 0.0633(13) 0.101(15) Uiso d PDU 0.295(12) A 2 C
H6C 0.4272 0.5615 0.1064 0.121 Uiso calc PR 0.295(12) A 2 H
H6D 0.5475 0.5828 0.0792 0.121 Uiso calc PR 0.295(12) A 2 H
S7 0.4611(2) 0.4611(2) 0.0000 0.0771(12) Uani d SDU 1 . . S
C15 0.7930(7) 0.8722(7) -0.0165(5) 0.078(3) Uani d DU 1 A . C
H15A 0.8316 0.9252 -0.0465 0.093 Uiso calc R 1 . . H
H15B 0.7414 0.8339 -0.0478 0.093 Uiso calc R 1 . . H
S1T 0.7544(3) 1.0577(2) 0.04642(13) 0.0657(8) Uani d U 1 A . S
O1T 0.6996(8) 1.0973(6) 0.1091(3) 0.098(3) Uani d U 1 . . O
O2T 0.8685(6) 1.0734(6) 0.0405(4) 0.093(2) Uani d U 1 . . O
C1T 0.6935(8) 1.1146(7) -0.0319(4) 0.051(2) Uani d U 1 . . C
C2T 0.5864(8) 1.1476(7) -0.0273(5) 0.062(3) Uani d U 1 A . C
H2TA 0.5482 1.1421 0.0169 0.074 Uiso calc R 1 . . H
C3T 0.5369(8) 1.1889(8) -0.0894(5) 0.066(3) Uani d U 1 . . C
H3TA 0.4646 1.2119 -0.0869 0.079 Uiso calc R 1 A . H
C4T 0.5921(9) 1.1968(8) -0.1553(6) 0.065(3) Uani d U 1 A . C
C5T 0.6984(9) 1.1607(7) -0.1571(5) 0.060(2) Uani d U 1 . . C
H5T 0.7367 1.1631 -0.2015 0.072 Uiso calc R 1 A . H
C6T 0.7483(8) 1.1219(7) -0.0961(4) 0.054(2) Uani d U 1 A . C
H6T 0.8210 1.1001 -0.0984 0.064 Uiso calc R 1 . . H
C7T 0.5386(9) 1.2418(9) -0.2232(5) 0.097(4) Uani d U 1 . . C
H7T1 0.5635 1.3151 -0.2314 0.146 Uiso calc R 1 A . H
H7T2 0.4608 1.2420 -0.2166 0.146 Uiso calc R 1 . . H
H7T3 0.5571 1.1973 -0.2649 0.146 Uiso calc R 1 . . H

loop_
_atom_site_aniso_label
_atom_site_aniso_U_11
_atom_site_aniso_U_22
_atom_site_aniso_U_33
_atom_site_aniso_U_12
_atom_site_aniso_U_13
_atom_site_aniso_U_23
N1 0.060(5) 0.047(4) 0.071(5) 0.005(4) 0.010(4) -0.010(4)
C2 0.066(7) 0.058(8) 0.063(9) 0.012(6) 0.003(6) 0.004(8)
C3 0.095(9) 0.068(9) 0.059(8) -0.017(8) -0.006(7) 0.010(8)
S4 0.068(2) 0.074(2) 0.125(3) -0.0033(17) 0.0213(19) -0.0209(19)
C5 0.051(9) 0.063(6) 0.062(8) -0.010(6) -0.008(8) 0.009(6)
C6 0.032(7) 0.066(6) 0.071(8) -0.008(6) 0.022(7) -0.004(6)
S7 0.0635(15) 0.0635(15) 0.104(3) -0.015(2) 0.0045(18) -0.0045(18)
C15 0.082(7) 0.079(7) 0.072(7) 0.016(6) -0.003(6) -0.011(6)
S1T 0.093(2) 0.0538(15) 0.0504(13) -0.0074(15) -0.0074(15) -0.0076(13)
O1T 0.187(9) 0.062(5) 0.045(4) 0.017(5) 0.008(5) -0.012(3)
O2T 0.084(5) 0.094(6) 0.101(5) -0.035(4) -0.040(4) 0.026(5)
C1T 0.062(5) 0.042(5) 0.048(4) 0.000(4) 0.004(4) -0.014(4)
C2T 0.065(6) 0.059(6) 0.063(5) -0.005(5) 0.015(5) -0.004(5)
C3T 0.054(6) 0.052(6) 0.091(6) 0.007(5) 0.003(5) 0.007(6)
C4T 0.077(6) 0.045(6) 0.073(5) -0.008(5) -0.005(5) 0.004(5)
C5T 0.077(6) 0.058(6) 0.044(4) -0.002(5) 0.009(5) -0.008(5)
C6T 0.056(5) 0.047(5) 0.057(5) -0.007(5) 0.010(4) -0.006(4)
C7T 0.097(9) 0.100(9) 0.095(7) -0.014(7) -0.026(7) 0.026(7)

loop_
_atom_type_symbol
_atom_type_description
_atom_type_scat_dispersion_real
_atom_type_scat_dispersion_imag
_atom_type_scat_source
C C 0.0033 0.0000 'International Tables Vol C Tables 4.2.6.8 and 6.1.1.4'
H H 0.0000 0.0000 'International Tables Vol C Tables 4.2.6.8 and 6.1.1.4'
N N 0.0061 0.0000 'International Tables Vol C Tables 4.2.6.8 and 6.1.1.4'
O O 0.0106 0.0000 'International Tables Vol C Tables 4.2.6.8 and 6.1.1.4'
S S 0.1246 0.0000 'International Tables Vol C Tables 4.2.6.8 and 6.1.1.4'

loop_
_geom_angle_atom_site_label_1
_geom_angle_atom_site_label_2
_geom_angle_atom_site_label_3
_geom_angle_site_symmetry_1
_geom_angle_site_symmetry_3
_geom_angle
C15 N1 C2' . . 106.4(16)
C15 N1 C2 . . 122.6(9)
C15 N1 S1T . . 114.5(6)
C2 N1 S1T . . 119.8(7)
C2' N1 S1T . . 111.7(14)
N1 C2 C3 . . 110.3(7)
N1 C2 H2A . . 109.6
C3 C2 H2A . . 109.6
N1 C2 H2B . . 109.6
C3 C2 H2B . . 109.6
H2A C2 H2B . . 108.1
C2 C3 S4 . . 110.6(6)
C2 C3 H3A . . 109.5
S4 C3 H3A . . 109.5
C2 C3 H3B . . 109.5
S4 C3 H3B . . 109.5
H3A C3 H3B . . 108.1
N1 C2' C3' . . 114.3(13)
N1 C2' H2C . . 108.7
C3' C2' H2C . . 108.7
N1 C2' H2D . . 108.7
C3' C2' H2D . . 108.7
H2C C2' H2D . . 107.6
C2' C3' S4 . . 107.9(9)
C2' C3' H3C . . 110.1
S4 C3' H3C . . 110.1
C2' C3' H3D . . 110.1
S4 C3' H3D . . 110.1
H3C C3' H3D . . 108.4
C5' S4 C3' . . 103.9(18)
C5 S4 C3 . . 104.8(7)
C6 C5 S4 . . 113.0(5)
C6 C5 H5A . . 109.0
S4 C5 H5A . . 109.0
C6 C5 H5B . . 109.0
S4 C5 H5B . . 109.0
H5A C5 H5B . . 107.8
C5 C6 S7 . . 110.6(5)
C5 C6 H6A . . 109.5
S7 C6 H6A . . 109.5
C5 C6 H6B . . 109.5
S7 C6 H6B . . 109.5
H6A C6 H6B . . 108.1
C6' C5' S4 . . 117.0(12)
C6' C5' H5C . . 108.0
S4 C5' H5C . . 108.0
C6' C5' H5D . . 108.0
S4 C5' H5D . . 108.0
H5C C5' H5D . . 107.3
C5' C6' S7 . . 106.2(8)
C5' C6' H6C . . 110.5
S7 C6' H6C . . 110.5
C5' C6' H6D . . 110.5
S7 C6' H6D . . 110.5
H6C C6' H6D . . 108.7
C6 S7 C6 . 7 100.9(8)
C6' S7 C6' . 7 107(3)
N1 C15 C15 . 7 108.8(9)
N1 C15 H15A . . 109.9
C15 C15 H15A 7 . 109.9
N1 C15 H15B . . 109.9
C15 C15 H15B 7 . 109.9
H15A C15 H15B . . 108.3
O1T S1T O2T . . 119.1(5)
O1T S1T N1 . . 107.5(5)
O2T S1T N1 . . 106.1(4)
O1T S1T C1T . . 108.3(5)
O2T S1T C1T . . 107.8(5)
N1 S1T C1T . . 107.6(4)
C6T C1T C2T . . 120.5(9)
C6T C1T S1T . . 121.0(8)
C2T C1T S1T . . 118.4(7)
C3T C2T C1T . . 118.7(9)
C3T C2T H2TA . . 120.7
C1T C2T H2TA . . 120.7
C2T C3T C4T . . 121.3(9)
C2T C3T H3TA . . 119.4
C4T C3T H3TA . . 119.4
C3T C4T C5T . . 117.6(9)
C3T C4T C7T . . 121.5(10)
C5T C4T C7T . . 120.9(10)
C6T C5T C4T . . 121.5(9)
C6T C5T H5T . . 119.3
C4T C5T H5T . . 119.3
C1T C6T C5T . . 120.3(9)
C1T C6T H6T . . 119.8
C5T C6T H6T . . 119.8
C4T C7T H7T1 . . 109.5
C4T C7T H7T2 . . 109.5
H7T1 C7T H7T2 . . 109.5
C4T C7T H7T3 . . 109.5
H7T1 C7T H7T3 . . 109.5
H7T2 C7T H7T3 . . 109.5

loop_
_geom_bond_atom_site_label_1
_geom_bond_atom_site_label_2
_geom_bond_site_symmetry_2
_geom_bond_distance
N1 C2 . 1.477(5)
N1 C2' . 1.473(5)
N1 C15 . 1.475(11)
N1 S1T . 1.629(7)
C2 C3 . 1.514(5)
C2 H2A . 0.9800
C2 H2B . 0.9800
C3 S4 . 1.823(5)
C3 H3A . 0.9800
C3 H3B . 0.9800
C2' C3' . 1.519(5)
C2' H2C . 0.9800
C2' H2D . 0.9800
C3' S4 . 1.822(5)
C3' H3C . 0.9800
C3' H3D . 0.9800
S4 C5 . 1.809(5)
S4 C5' . 1.819(5)
C5 C6 . 1.515(5)
C5 H5A . 0.9800
C5 H5B . 0.9800
C6 S7 . 1.817(5)
C6 H6A . 0.9800
C6 H6B . 0.9800
C5' C6' . 1.518(5)
C5' H5C . 0.9800
C5' H5D . 0.9800
C6' S7 . 1.818(5)
C6' H6C . 0.9800
C6' H6D . 0.9800
S7 C6 7 1.817(5)
S7 C6' 7 1.818(5)
C15 C15 7 1.513(12)
C15 H15A . 0.9800
C15 H15B . 0.9800
S1T O1T . 1.420(7)
S1T O2T . 1.429(7)
S1T C1T . 1.766(9)
C1T C6T . 1.359(11)
C1T C2T . 1.390(12)
C2T C3T . 1.388(12)
C2T H2TA . 0.9400
C3T C4T . 1.389(12)
C3T H3TA . 0.9400
C4T C5T . 1.389(14)
C4T C7T . 1.513(12)
C5T C6T . 1.364(12)
C5T H5T . 0.9400
C6T H6T . 0.9400
C7T H7T1 . 0.9700
C7T H7T2 . 0.9700
C7T H7T3 . 0.9700

loop_
_geom_torsion_atom_site_label_1
_geom_torsion_atom_site_label_2
_geom_torsion_atom_site_label_3
_geom_torsion_atom_site_label_4
_geom_torsion_site_symmetry_4
_geom_torsion
C15 N1 C2 C3 . -63.6(13)
S1T N1 C2 C3 . 95.5(11)
N1 C2 C3 S4 . 177.4(8)
C15 N1 C2' C3' . 109(3)
C2 N1 C2' C3' . -14(2)
S1T N1 C2' C3' . -125(3)
N1 C2' C3' S4 . -180(2)
C2' C3' S4 C5' . 97(3)
C2 C3 S4 C5 . -82.1(11)
C3 S4 C5 C6 . -76.6(10)
S4 C5 C6 S7 . -171.7(7)
C3' S4 C5' C6' . 64(3)
S4 C5' C6' S7 . 179(2)
C5 C6 S7 C6 7 -76.4(8)
C5' C6' S7 C6' 7 76(3)
C2' N1 C15 C15 7 -118.6(12)
C2 N1 C15 C15 7 -82.4(8)
S1T N1 C15 C15 7 117.5(4)
C15 N1 S1T O1T . -176.2(6)
C2' N1 S1T O1T . 62.7(14)
C2 N1 S1T O1T . 23.1(8)
C15 N1 S1T O2T . -47.8(7)
C2' N1 S1T O2T . -168.8(13)
C2 N1 S1T O2T . 151.6(7)
C15 N1 S1T C1T . 67.4(7)
C2' N1 S1T C1T . -53.7(14)
C2 N1 S1T C1T . -93.3(8)
O1T S1T C1T C6T . 157.5(8)
O2T S1T C1T C6T . 27.4(9)
N1 S1T C1T C6T . -86.6(8)
O1T S1T C1T C2T . -25.3(9)
O2T S1T C1T C2T . -155.4(8)
N1 S1T C1T C2T . 90.6(8)
C6T C1T C2T C3T . -0.5(14)
S1T C1T C2T C3T . -177.7(7)
C1T C2T C3T C4T . 0.4(15)
C2T C3T C4T C5T . 0.8(15)
C2T C3T C4T C7T . -179.9(9)
C3T C4T C5T C6T . -2.0(14)
C7T C4T C5T C6T . 178.7(9)
C2T C1T C6T C5T . -0.7(14)
S1T C1T C6T C5T . 176.5(7)
C4T C5T C6T C1T . 2.0(14)
